data_1573773
loop_
_publ_author_name
'Wang, Zhen'
'Yu, Jiahui'
'Zhang, Jie'
'Zhang, Dengsong'
'Qiu, Zaozao'
'Xie, Zuowei'

_publ_section_title
;
 Palladium-Catalyzed Intramolecular Aerobic Oxidative Cross-Coupling of
 BH/CH between o-Carborane and Arenes
;
_journal_name_full 'Chemical Science'
_journal_paper_doi 10.1039/D4SC08496A
_journal_year 2025
_chemical_formula_moiety 'C21 H24 B10'
_chemical_formula_sum 'C21 H24 B10'
_chemical_formula_weight 384.50
_space_group_crystal_system orthorhombic
_space_group_IT_number 61
_space_group_name_Hall '-P 2ac 2ab'
_space_group_name_H-M_alt 'P b c a'
_atom_sites_solution_hydrogens geom
_atom_sites_solution_primary dual
_audit_creation_date 2023-04-24
_audit_creation_method
;
Olex2 1.5
(compiled 2023.03.06 svn.rbb2c1857 for OlexSys, GUI svn.r6748)
;
_audit_update_record
;
2024-11-29 deposited with the CCDC.	2025-01-23 downloaded from the CCDC.
;
_cell_angle_alpha 90
_cell_angle_beta 90
_cell_angle_gamma 90
_cell_formula_units_Z 8
_cell_length_a 17.6926(3)
_cell_length_b 7.58030(10)
_cell_length_c 31.0434(5)
_cell_measurement_reflns_used 9975
_cell_measurement_temperature 226.00
_cell_measurement_theta_max 54.895
_cell_measurement_theta_min 3.296
_cell_volume 4163.39(11)
_computing_cell_refinement 'SAINT v8.37A (Bruker, 2015)'
_computing_data_reduction 'SAINT v8.37A (Bruker, 2015)'
_computing_molecular_graphics 'Olex2 1.5 (Dolomanov et al., 2009)'
_computing_publication_material 'Olex2 1.5 (Dolomanov et al., 2009)'
_computing_structure_refinement 'SHELXL 2018/3 (Sheldrick, 2015)'
_computing_structure_solution 'SHELXT  (Sheldrick, 2015)'
_diffrn_ambient_temperature 226.00
_diffrn_measured_fraction_theta_full 0.996
_diffrn_measured_fraction_theta_max 0.995
_diffrn_measurement_device_type 'Bruker D8 Venture'
_diffrn_measurement_method '\f and \w scans'
_diffrn_radiation_type GaK\a
_diffrn_radiation_wavelength 1.34139
_diffrn_reflns_av_R_equivalents 0.0393
_diffrn_reflns_av_unetI/netI 0.0253
_diffrn_reflns_Laue_measured_fraction_full 0.996
_diffrn_reflns_Laue_measured_fraction_max 0.995
_diffrn_reflns_limit_h_max 21
_diffrn_reflns_limit_h_min -17
_diffrn_reflns_limit_k_max 5
_diffrn_reflns_limit_k_min -9
_diffrn_reflns_limit_l_max 30
_diffrn_reflns_limit_l_min -37
_diffrn_reflns_number 27775
_diffrn_reflns_point_group_measured_fraction_full 0.996
_diffrn_reflns_point_group_measured_fraction_max 0.995
_diffrn_reflns_theta_full 53.594
_diffrn_reflns_theta_max 54.969
_diffrn_reflns_theta_min 3.295
_diffrn_source_current 2.86
_diffrn_source_power 0.1995708
_diffrn_source_voltage 69.78
_diffrn_standards_number 0
_exptl_absorpt_coefficient_mu 0.285
_exptl_absorpt_correction_T_max 0.7508
_exptl_absorpt_correction_T_min 0.6348
_exptl_absorpt_correction_type multi-scan
_exptl_absorpt_process_details
;
SADABS-2016/2 (Bruker,2016/2) was used for absorption correction.
wR2(int) was 0.1338 before and 0.0517 after correction.
The Ratio of minimum to maximum transmission is 0.8455.
The \l/2 correction factor is Not present.
;
_exptl_crystal_colour colourless
_exptl_crystal_colour_primary colourless
_exptl_crystal_density_diffrn 1.227
_exptl_crystal_description block
_exptl_crystal_F_000 1600
_exptl_crystal_size_max 0.07
_exptl_crystal_size_mid 0.07
_exptl_crystal_size_min 0.05
_refine_diff_density_max 0.212
_refine_diff_density_min -0.167
_refine_diff_density_rms 0.036
_refine_ls_extinction_method none
_refine_ls_goodness_of_fit_ref 1.051
_refine_ls_hydrogen_treatment constr
_refine_ls_matrix_type full
_refine_ls_number_parameters 280
_refine_ls_number_reflns 3950
_refine_ls_number_restraints 0
_refine_ls_restrained_S_all 1.051
_refine_ls_R_factor_all 0.0518
_refine_ls_R_factor_gt 0.0414
_refine_ls_shift/su_max 0.001
_refine_ls_shift/su_mean 0.000
_refine_ls_structure_factor_coef Fsqd
_refine_ls_weighting_details 'w=1/[\s^2^(Fo^2^)+(0.0579P)^2^+1.0713P] where P=(Fo^2^+2Fc^2^)/3'
_refine_ls_weighting_scheme calc
_refine_ls_wR_factor_gt 0.1065
_refine_ls_wR_factor_ref 0.1137
_reflns_Friedel_coverage 0.000
_reflns_number_gt 3270
_reflns_number_total 3950
_reflns_threshold_expression 'I > 2\s(I)'
_cod_data_source_file d4sc08496a2.cif
_cod_data_source_block 8a
_cod_database_code 1573773
_shelx_shelxl_version_number 2018/3
_shelx_space_group_comment
;
The symmetry employed for this shelxl refinement is uniquely defined
by the following loop, which should always be used as a source of
symmetry information in preference to the above space-group names.
They are only intended as comments.
;
_shelx_estimated_absorpt_t_max 0.986
_shelx_estimated_absorpt_t_min 0.980
_olex2_refinement_description
;
1. Fixed Uiso
 At 1.2 times of:
  All B(H) groups, All C(H) groups, All C(H,H) groups
2.a Secondary CH2 refined with riding coordinates:
 C3(H3A,H3B)
2.b Aromatic/amide H refined with riding coordinates:
 C5(H5A), C6(H6A), C7(H7A), C8(H8A), C9(H9A), C11(H11A), C12(H12A), C13(H13),
 C14(H14), C17(H17), C18(H18), C19(H19), C20(H20)
2.c Boron cage BH refined with riding coordinates:
 B3(H3), B5(H5), B6(H6), B7(H7), B8(H8), B9(H9), B10(H10), B11(H11), B12(H12)
;
_olex2_submission_special_instructions 'No special instructions were received'

loop_
_space_group_symop_operation_xyz
'x, y, z'
'-x+1/2, -y, z+1/2'
'-x, y+1/2, -z+1/2'
'x+1/2, -y+1/2, -z'
'-x, -y, -z'
'x-1/2, y, -z-1/2'
'x, -y-1/2, z-1/2'
'-x-1/2, y-1/2, z'

loop_
_atom_site_label
_atom_site_type_symbol
_atom_site_fract_x
_atom_site_fract_y
_atom_site_fract_z
_atom_site_U_iso_or_equiv
_atom_site_adp_type
_atom_site_occupancy
_atom_site_site_symmetry_order
_atom_site_calc_flag
_atom_site_refinement_flags_posn
_atom_site_refinement_flags_adp
_atom_site_refinement_flags_occupancy
_atom_site_disorder_assembly
_atom_site_disorder_group
C1 C 0.56852(7) 0.34325(16) 0.64069(4) 0.0261(3) Uani 1 1 d . . . . .
C2 C 0.60832(7) 0.36741(16) 0.59018(4) 0.0264(3) Uani 1 1 d . . . . .
B3 B 0.52087(8) 0.27612(19) 0.59479(5) 0.0272(3) Uani 1 1 d . . . . .
H3 H 0.509337 0.135908 0.586837 0.033 Uiso 1 1 calc R U . . .
C3 C 0.67347(7) 0.24634(18) 0.57692(4) 0.0314(3) Uani 1 1 d . . . . .
H3A H 0.721049 0.311653 0.579556 0.038 Uiso 1 1 calc R U . . .
H3B H 0.675637 0.146567 0.596958 0.038 Uiso 1 1 calc R U . . .
B4 B 0.47529(8) 0.38651(19) 0.63835(5) 0.0299(3) Uani 1 1 d . . . . .
C4 C 0.66699(7) 0.17587(17) 0.53156(4) 0.0285(3) Uani 1 1 d . . . . .
B5 B 0.54017(9) 0.54321(19) 0.66024(5) 0.0315(3) Uani 1 1 d . . . . .
H5 H 0.540137 0.579773 0.694861 0.038 Uiso 1 1 calc R U . . .
C5 C 0.62607(8) 0.02359(18) 0.52349(5) 0.0372(3) Uani 1 1 d . . . . .
H5A H 0.603222 -0.036803 0.546513 0.045 Uiso 1 1 calc R U . . .
B6 B 0.62514(9) 0.52231(19) 0.63021(5) 0.0300(3) Uani 1 1 d . . . . .
H6 H 0.681408 0.541764 0.645296 0.036 Uiso 1 1 calc R U . . .
C6 C 0.61839(9) -0.0406(2) 0.48216(6) 0.0474(4) Uani 1 1 d . . . . .
H6A H 0.590162 -0.143642 0.477135 0.057 Uiso 1 1 calc R U . . .
B7 B 0.54077(8) 0.43405(19) 0.55420(5) 0.0299(3) Uani 1 1 d . . . . .
H7 H 0.540718 0.399450 0.519456 0.036 Uiso 1 1 calc R U . . .
C7 C 0.65204(9) 0.0460(2) 0.44830(5) 0.0497(4) Uani 1 1 d . . . . .
H7A H 0.646918 0.002599 0.420084 0.060 Uiso 1 1 calc R U . . .
B8 B 0.45593(9) 0.4496(2) 0.58412(5) 0.0330(4) Uani 1 1 d . . . . .
H8 H 0.400078 0.424570 0.569026 0.040 Uiso 1 1 calc R U . . .
C8 C 0.69331(9) 0.1969(2) 0.45599(5) 0.0486(4) Uani 1 1 d . . . . .
H8A H 0.716688 0.255895 0.432922 0.058 Uiso 1 1 calc R U . . .
B9 B 0.46821(9) 0.6150(2) 0.62459(5) 0.0353(4) Uani 1 1 d . . . . .
H9 H 0.420507 0.698327 0.635800 0.042 Uiso 1 1 calc R U . . .
C9 C 0.70062(8) 0.2624(2) 0.49737(5) 0.0379(3) Uani 1 1 d . . . . .
H9A H 0.728529 0.366032 0.502251 0.046 Uiso 1 1 calc R U . . .
B10 B 0.56238(9) 0.6982(2) 0.61962(5) 0.0350(4) Uani 1 1 d . . . . .
H10 H 0.576882 0.836841 0.627594 0.042 Uiso 1 1 calc R U . . .
C10 C 0.59402(7) 0.20630(16) 0.67208(4) 0.0288(3) Uani 1 1 d . . . . .
B11 B 0.60694(9) 0.58420(19) 0.57629(5) 0.0321(3) Uani 1 1 d . . . . .
H11 H 0.651110 0.646919 0.556035 0.039 Uiso 1 1 calc R U . . .
C11 C 0.67075(8) 0.18720(19) 0.68092(4) 0.0355(3) Uani 1 1 d . . . . .
H11A H 0.705814 0.256659 0.665764 0.043 Uiso 1 1 calc R U . . .
B12 B 0.50967(9) 0.6431(2) 0.57281(5) 0.0357(4) Uani 1 1 d . . . . .
H12 H 0.489213 0.746400 0.550297 0.043 Uiso 1 1 calc R U . . .
C12 C 0.69671(9) 0.0691(2) 0.71135(5) 0.0460(4) Uani 1 1 d . . . . .
H12A H 0.748763 0.056786 0.716610 0.055 Uiso 1 1 calc R U . . .
C13 C 0.64481(10) -0.0308(2) 0.73390(5) 0.0531(4) Uani 1 1 d . . . . .
H13 H 0.661498 -0.112277 0.754652 0.064 Uiso 1 1 calc R U . . .
C14 C 0.56899(10) -0.0113(2) 0.72611(5) 0.0465(4) Uani 1 1 d . . . . .
H14 H 0.534733 -0.079027 0.742305 0.056 Uiso 1 1 calc R U . . .
C15 C 0.54031(8) 0.10497(17) 0.69506(4) 0.0329(3) Uani 1 1 d . . . . .
C16 C 0.45715(8) 0.11877(17) 0.68853(4) 0.0348(3) Uani 1 1 d . . . . .
C17 C 0.40881(10) -0.0097(2) 0.70627(5) 0.0471(4) Uani 1 1 d . . . . .
H17 H 0.429618 -0.103011 0.722290 0.057 Uiso 1 1 calc R U . . .
C18 C 0.33190(10) -0.0014(2) 0.70065(6) 0.0549(5) Uani 1 1 d . . . . .
H18 H 0.300829 -0.088393 0.713003 0.066 Uiso 1 1 calc R U . . .
C19 C 0.29992(9) 0.1331(2) 0.67708(6) 0.0538(5) Uani 1 1 d . . . . .
H19 H 0.247247 0.138371 0.673362 0.065 Uiso 1 1 calc R U . . .
C20 C 0.34609(8) 0.2607(2) 0.65889(5) 0.0433(4) Uani 1 1 d . . . . .
H20 H 0.324278 0.352146 0.642660 0.052 Uiso 1 1 calc R U . . .
C21 C 0.42469(8) 0.25568(18) 0.66426(4) 0.0336(3) Uani 1 1 d . . . . .

loop_
_atom_site_aniso_label
_atom_site_aniso_U_11
_atom_site_aniso_U_22
_atom_site_aniso_U_33
_atom_site_aniso_U_23
_atom_site_aniso_U_13
_atom_site_aniso_U_12
C1 0.0284(6) 0.0265(6) 0.0234(7) -0.0020(5) 0.0004(5) -0.0007(5)
C2 0.0288(6) 0.0269(6) 0.0235(7) 0.0001(5) -0.0017(5) -0.0001(5)
B3 0.0266(7) 0.0285(7) 0.0264(7) -0.0041(6) -0.0020(6) 0.0014(6)
C3 0.0283(7) 0.0350(7) 0.0308(7) 0.0001(6) -0.0004(5) 0.0040(5)
B4 0.0277(7) 0.0305(7) 0.0315(8) -0.0063(6) -0.0006(6) 0.0040(6)
C4 0.0257(6) 0.0297(6) 0.0302(7) -0.0013(5) 0.0005(5) 0.0055(5)
B5 0.0383(8) 0.0263(7) 0.0300(8) -0.0055(6) 0.0001(6) 0.0005(6)
C5 0.0387(8) 0.0281(7) 0.0447(9) -0.0022(6) 0.0034(6) 0.0024(6)
B6 0.0354(8) 0.0271(7) 0.0276(8) -0.0004(6) -0.0036(6) -0.0048(6)
C6 0.0460(9) 0.0385(8) 0.0578(11) -0.0162(8) -0.0088(8) 0.0049(7)
B7 0.0329(8) 0.0302(7) 0.0268(8) 0.0007(6) -0.0054(6) 0.0055(6)
C7 0.0520(9) 0.0602(10) 0.0369(9) -0.0166(8) -0.0104(7) 0.0186(8)
B8 0.0318(8) 0.0330(8) 0.0340(9) -0.0054(6) -0.0052(6) 0.0083(6)
C8 0.0513(9) 0.0609(10) 0.0336(8) 0.0018(7) 0.0066(7) 0.0078(8)
B9 0.0403(9) 0.0299(8) 0.0356(9) -0.0055(7) -0.0020(7) 0.0082(7)
C9 0.0367(8) 0.0403(8) 0.0368(8) -0.0006(6) 0.0049(6) -0.0029(6)
B10 0.0478(9) 0.0253(7) 0.0318(8) -0.0018(6) -0.0026(7) 0.0007(7)
C10 0.0359(7) 0.0274(6) 0.0232(6) -0.0016(5) -0.0006(5) 0.0015(5)
B11 0.0399(8) 0.0268(7) 0.0297(8) 0.0033(6) -0.0019(6) -0.0008(6)
C11 0.0372(8) 0.0407(7) 0.0286(7) 0.0024(6) -0.0006(6) 0.0035(6)
B12 0.0438(9) 0.0293(7) 0.0339(9) -0.0001(7) -0.0047(7) 0.0081(7)
C12 0.0485(9) 0.0568(9) 0.0327(8) 0.0082(7) -0.0027(7) 0.0162(7)
C13 0.0645(11) 0.0578(10) 0.0369(9) 0.0195(8) 0.0050(8) 0.0183(8)
C14 0.0598(10) 0.0434(8) 0.0363(8) 0.0114(7) 0.0132(7) 0.0053(7)
C15 0.0438(8) 0.0290(6) 0.0259(7) -0.0025(5) 0.0068(6) 0.0003(6)
C16 0.0416(8) 0.0322(7) 0.0307(8) -0.0085(6) 0.0110(6) -0.0049(6)
C17 0.0575(10) 0.0390(8) 0.0448(9) -0.0082(7) 0.0157(8) -0.0129(7)
C18 0.0547(10) 0.0491(9) 0.0610(11) -0.0194(9) 0.0242(9) -0.0218(8)
C19 0.0357(8) 0.0609(11) 0.0646(12) -0.0316(9) 0.0174(8) -0.0139(8)
C20 0.0338(8) 0.0473(8) 0.0488(9) -0.0195(7) 0.0071(7) -0.0011(6)
C21 0.0336(7) 0.0345(7) 0.0328(7) -0.0131(6) 0.0068(6) -0.0023(6)

loop_
_atom_type_symbol
_atom_type_description
_atom_type_scat_dispersion_real
_atom_type_scat_dispersion_imag
_atom_type_scat_source
C C 0.0137 0.0067 'International Tables Vol C Tables 4.2.6.8 and 6.1.1.4'
H H 0.0000 0.0000 'International Tables Vol C Tables 4.2.6.8 and 6.1.1.4'
B B 0.0070 0.0029 'International Tables Vol C Tables 4.2.6.8 and 6.1.1.4'

loop_
_geom_angle_atom_site_label_1
_geom_angle_atom_site_label_2
_geom_angle_atom_site_label_3
_geom_angle
_geom_angle_site_symmetry_1
_geom_angle_site_symmetry_3
_geom_angle_publ_flag
C2 C1 B3 58.88(7) . . ?
B4 C1 C2 109.84(9) . . ?
B4 C1 B3 62.91(8) . . ?
B4 C1 B5 63.56(8) . . ?
B4 C1 B6 114.16(10) . . ?
B5 C1 C2 110.36(9) . . ?
B5 C1 B3 114.21(10) . . ?
B5 C1 B6 62.44(8) . . ?
B6 C1 C2 60.46(8) . . ?
B6 C1 B3 111.11(10) . . ?
C10 C1 C2 122.85(10) . . ?
C10 C1 B3 118.65(10) . . ?
C10 C1 B4 117.36(10) . . ?
C10 C1 B5 118.28(10) . . ?
C10 C1 B6 119.78(10) . . ?
C1 C2 B6 59.47(7) . . ?
B3 C2 C1 60.67(7) . . ?
B3 C2 B6 111.79(10) . . ?
B3 C2 B7 62.60(8) . . ?
C3 C2 C1 119.17(10) . . ?
C3 C2 B3 117.64(10) . . ?
C3 C2 B6 118.00(10) . . ?
C3 C2 B7 121.83(11) . . ?
C3 C2 B11 121.51(11) . . ?
B7 C2 C1 109.80(9) . . ?
B7 C2 B6 112.78(10) . . ?
B11 C2 C1 109.08(10) . . ?
B11 C2 B3 113.69(10) . . ?
B11 C2 B6 61.95(8) . . ?
B11 C2 B7 62.55(8) . . ?
C1 B3 H3 123.6 . . ?
C1 B3 B4 57.21(8) . . ?
C1 B3 B7 106.83(10) . . ?
C1 B3 B8 104.51(10) . . ?
C2 B3 C1 60.45(7) . . ?
C2 B3 H3 122.6 . . ?
C2 B3 B4 106.51(10) . . ?
C2 B3 B7 59.01(8) . . ?
C2 B3 B8 105.75(10) . . ?
B4 B3 H3 122.3 . . ?
B7 B3 H3 121.7 . . ?
B7 B3 B4 108.17(10) . . ?
B7 B3 B8 59.77(9) . . ?
B8 B3 H3 123.2 . . ?
B8 B3 B4 60.11(8) . . ?
C2 C3 H3A 108.8 . . ?
C2 C3 H3B 108.8 . . ?
H3A C3 H3B 107.7 . . ?
C4 C3 C2 113.94(10) . . ?
C4 C3 H3A 108.8 . . ?
C4 C3 H3B 108.8 . . ?
C1 B4 B3 59.88(8) . . ?
C1 B4 B5 58.89(8) . . ?
C1 B4 B8 106.34(10) . . ?
C1 B4 B9 105.52(11) . . ?
B3 B4 B5 108.06(10) . . ?
B3 B4 B9 107.77(11) . . ?
B5 B4 B9 59.45(9) . . ?
B8 B4 B3 59.79(8) . . ?
B8 B4 B5 107.71(11) . . ?
B8 B4 B9 60.09(9) . . ?
C21 B4 C1 114.60(11) . . ?
C21 B4 B3 110.63(11) . . ?
C21 B4 B5 126.55(12) . . ?
C21 B4 B8 123.18(12) . . ?
C21 B4 B9 134.33(12) . . ?
C5 C4 C3 120.20(12) . . ?
C9 C4 C3 121.02(12) . . ?
C9 C4 C5 118.78(13) . . ?
C1 B5 B4 57.55(8) . . ?
C1 B5 H5 124.5 . . ?
C1 B5 B6 59.05(8) . . ?
C1 B5 B9 105.17(10) . . ?
C1 B5 B10 105.72(10) . . ?
B4 B5 H5 122.3 . . ?
B6 B5 B4 106.56(10) . . ?
B6 B5 H5 122.1 . . ?
B9 B5 B4 60.33(9) . . ?
B9 B5 H5 121.8 . . ?
B9 B5 B6 107.92(11) . . ?
B10 B5 B4 108.26(11) . . ?
B10 B5 H5 121.7 . . ?
B10 B5 B6 59.78(9) . . ?
B10 B5 B9 60.68(9) . . ?
C4 C5 H5A 119.5 . . ?
C6 C5 C4 120.92(14) . . ?
C6 C5 H5A 119.5 . . ?
C1 B6 C2 60.07(7) . . ?
C1 B6 B5 58.50(8) . . ?
C1 B6 H6 123.2 . . ?
C1 B6 B10 105.37(11) . . ?
C1 B6 B11 106.42(10) . . ?
C2 B6 B5 106.92(10) . . ?
C2 B6 H6 123.1 . . ?
C2 B6 B10 105.64(10) . . ?
C2 B6 B11 58.02(8) . . ?
B5 B6 H6 121.7 . . ?
B10 B6 B5 59.87(9) . . ?
B10 B6 H6 122.8 . . ?
B10 B6 B11 60.59(9) . . ?
B11 B6 B5 108.61(11) . . ?
B11 B6 H6 121.8 . . ?
C5 C6 H6A 120.0 . . ?
C7 C6 C5 120.01(15) . . ?
C7 C6 H6A 120.0 . . ?
C2 B7 B3 58.39(8) . . ?
C2 B7 H7 124.4 . . ?
C2 B7 B8 105.63(10) . . ?
C2 B7 B11 58.36(8) . . ?
C2 B7 B12 105.52(11) . . ?
B3 B7 H7 122.1 . . ?
B3 B7 B12 108.07(11) . . ?
B8 B7 B3 60.23(8) . . ?
B8 B7 H7 121.7 . . ?
B8 B7 B11 108.35(11) . . ?
B8 B7 B12 60.43(9) . . ?
B11 B7 B3 106.86(10) . . ?
B11 B7 H7 121.9 . . ?
B11 B7 B12 60.32(9) . . ?
B12 B7 H7 121.8 . . ?
C6 C7 H7A 120.2 . . ?
C6 C7 C8 119.56(15) . . ?
C8 C7 H7A 120.2 . . ?
B3 B8 B4 60.10(8) . . ?
B3 B8 H8 121.9 . . ?
B3 B8 B9 108.03(10) . . ?
B3 B8 B12 107.50(11) . . ?
B4 B8 H8 121.6 . . ?
B4 B8 B9 60.10(9) . . ?
B4 B8 B12 107.71(11) . . ?
B7 B8 B3 60.00(8) . . ?
B7 B8 B4 108.35(10) . . ?
B7 B8 H8 121.5 . . ?
B7 B8 B9 108.21(11) . . ?
B7 B8 B12 59.93(9) . . ?
B9 B8 H8 121.6 . . ?
B12 B8 H8 122.1 . . ?
B12 B8 B9 59.78(9) . . ?
C7 C8 H8A 119.7 . . ?
C7 C8 C9 120.56(15) . . ?
C9 C8 H8A 119.7 . . ?
B4 B9 H9 122.0 . . ?
B5 B9 B4 60.21(8) . . ?
B5 B9 B8 108.09(10) . . ?
B5 B9 H9 121.7 . . ?
B5 B9 B10 59.52(9) . . ?
B5 B9 B12 107.73(11) . . ?
B8 B9 B4 59.80(8) . . ?
B8 B9 H9 121.8 . . ?
B10 B9 B4 107.26(11) . . ?
B10 B9 B8 107.44(11) . . ?
B10 B9 H9 122.3 . . ?
B12 B9 B4 107.62(11) . . ?
B12 B9 B8 59.97(9) . . ?
B12 B9 H9 121.9 . . ?
B12 B9 B10 59.72(9) . . ?
C4 C9 C8 120.17(14) . . ?
C4 C9 H9A 119.9 . . ?
C8 C9 H9A 119.9 . . ?
B5 B10 B9 59.80(9) . . ?
B5 B10 H10 121.4 . . ?
B5 B10 B11 108.33(10) . . ?
B5 B10 B12 108.11(11) . . ?
B6 B10 B5 60.35(9) . . ?
B6 B10 B9 107.69(10) . . ?
B6 B10 H10 121.9 . . ?
B6 B10 B11 59.76(8) . . ?
B6 B10 B12 107.77(11) . . ?
B9 B10 H10 122.0 . . ?
B11 B10 B9 107.85(11) . . ?
B11 B10 H10 121.7 . . ?
B12 B10 B9 59.91(9) . . ?
B12 B10 H10 121.7 . . ?
B12 B10 B11 60.08(9) . . ?
C11 C10 C1 119.69(12) . . ?
C11 C10 C15 119.91(12) . . ?
C15 C10 C1 120.24(12) . . ?
C2 B11 B6 60.03(8) . . ?
C2 B11 B7 59.08(8) . . ?
C2 B11 B10 106.47(11) . . ?
C2 B11 H11 123.2 . . ?
C2 B11 B12 105.77(11) . . ?
B6 B11 B7 108.45(10) . . ?
B6 B11 B10 59.65(9) . . ?
B6 B11 H11 121.5 . . ?
B6 B11 B12 107.45(11) . . ?
B7 B11 B10 108.14(11) . . ?
B7 B11 H11 121.4 . . ?
B7 B11 B12 59.93(9) . . ?
B10 B11 H11 122.1 . . ?
B12 B11 B10 59.79(9) . . ?
B12 B11 H11 122.6 . . ?
C10 C11 H11A 119.1 . . ?
C12 C11 C10 121.79(14) . . ?
C12 C11 H11A 119.1 . . ?
B7 B12 B8 59.64(9) . . ?
B7 B12 B9 108.35(11) . . ?
B7 B12 B10 108.26(11) . . ?
B7 B12 B11 59.74(8) . . ?
B7 B12 H12 121.7 . . ?
B8 B12 H12 122.0 . . ?
B9 B12 B8 60.25(9) . . ?
B9 B12 B11 108.26(11) . . ?
B9 B12 H12 121.3 . . ?
B10 B12 B8 108.18(11) . . ?
B10 B12 B9 60.37(9) . . ?
B10 B12 B11 60.13(9) . . ?
B10 B12 H12 121.4 . . ?
B11 B12 B8 107.27(10) . . ?
B11 B12 H12 122.0 . . ?
C11 C12 H12A 120.6 . . ?
C11 C12 C13 118.78(15) . . ?
C13 C12 H12A 120.6 . . ?
C12 C13 H13 119.9 . . ?
C14 C13 C12 120.14(14) . . ?
C14 C13 H13 119.9 . . ?
C13 C14 H14 118.5 . . ?
C13 C14 C15 122.92(14) . . ?
C15 C14 H14 118.5 . . ?
C10 C15 C16 123.83(12) . . ?
C14 C15 C10 116.44(13) . . ?
C14 C15 C16 119.72(13) . . ?
C17 C16 C15 119.89(14) . . ?
C21 C16 C15 121.92(12) . . ?
C21 C16 C17 118.17(14) . . ?
C16 C17 H17 119.3 . . ?
C18 C17 C16 121.39(16) . . ?
C18 C17 H17 119.3 . . ?
C17 C18 H18 119.7 . . ?
C17 C18 C19 120.55(15) . . ?
C19 C18 H18 119.7 . . ?
C18 C19 H19 120.3 . . ?
C18 C19 C20 119.42(15) . . ?
C20 C19 H19 120.3 . . ?
C19 C20 H20 119.4 . . ?
C19 C20 C21 121.16(16) . . ?
C21 C20 H20 119.4 . . ?
C16 C21 B4 120.77(12) . . ?
C20 C21 B4 119.42(13) . . ?
C20 C21 C16 119.30(13) . . ?

loop_
_geom_bond_atom_site_label_1
_geom_bond_atom_site_label_2
_geom_bond_distance
_geom_bond_site_symmetry_2
_geom_bond_publ_flag
C1 C2 1.7285(17) . ?
C1 B3 1.7322(18) . ?
C1 B4 1.6834(18) . ?
C1 B5 1.7080(18) . ?
C1 B6 1.7180(19) . ?
C1 C10 1.4935(17) . ?
C2 B3 1.7010(18) . ?
C2 C3 1.5298(17) . ?
C2 B6 1.7353(19) . ?
C2 B7 1.7122(18) . ?
C2 B11 1.6991(19) . ?
B3 H3 1.1100 . ?
B3 B4 1.783(2) . ?
B3 B7 1.773(2) . ?
B3 B8 1.777(2) . ?
C3 H3A 0.9800 . ?
C3 H3B 0.9800 . ?
C3 C4 1.5104(18) . ?
B4 B5 1.786(2) . ?
B4 B8 1.783(2) . ?
B4 B9 1.788(2) . ?
B4 C21 1.560(2) . ?
C4 C5 1.3854(19) . ?
C4 C9 1.383(2) . ?
B5 H5 1.1100 . ?
B5 B6 1.776(2) . ?
B5 B9 1.773(2) . ?
B5 B10 1.767(2) . ?
C5 H5A 0.9400 . ?
C5 C6 1.379(2) . ?
B6 H6 1.1100 . ?
B6 B10 1.766(2) . ?
B6 B11 1.768(2) . ?
C6 H6A 0.9400 . ?
C6 C7 1.375(2) . ?
B7 H7 1.1100 . ?
B7 B8 1.769(2) . ?
B7 B11 1.771(2) . ?
B7 B12 1.774(2) . ?
C7 H7A 0.9400 . ?
C7 C8 1.378(2) . ?
B8 H8 1.1100 . ?
B8 B9 1.788(2) . ?
B8 B12 1.783(2) . ?
C8 H8A 0.9400 . ?
C8 C9 1.383(2) . ?
B9 H9 1.1100 . ?
B9 B10 1.788(2) . ?
B9 B12 1.780(2) . ?
C9 H9A 0.9400 . ?
B10 H10 1.1100 . ?
B10 B11 1.782(2) . ?
B10 B12 1.776(2) . ?
C10 C11 1.3927(19) . ?
C10 C15 1.4150(19) . ?
B11 H11 1.1100 . ?
B11 B12 1.781(2) . ?
C11 H11A 0.9400 . ?
C11 C12 1.380(2) . ?
B12 H12 1.1100 . ?
C12 H12A 0.9400 . ?
C12 C13 1.381(2) . ?
C13 H13 0.9400 . ?
C13 C14 1.371(2) . ?
C14 H14 0.9400 . ?
C14 C15 1.401(2) . ?
C15 C16 1.489(2) . ?
C16 C17 1.408(2) . ?
C16 C21 1.405(2) . ?
C17 H17 0.9400 . ?
C17 C18 1.373(3) . ?
C18 H18 0.9400 . ?
C18 C19 1.377(3) . ?
C19 H19 0.9400 . ?
C19 C20 1.386(2) . ?
C20 H20 0.9400 . ?
C20 C21 1.401(2) . ?

loop_
_geom_torsion_atom_site_label_1
_geom_torsion_atom_site_label_2
_geom_torsion_atom_site_label_3
_geom_torsion_atom_site_label_4
_geom_torsion
_geom_torsion_site_symmetry_1
_geom_torsion_site_symmetry_2
_geom_torsion_site_symmetry_3
_geom_torsion_site_symmetry_4
_geom_torsion_publ_flag
C1 C2 B3 B4 35.17(9) . . . . ?
C1 C2 B3 B7 136.79(10) . . . . ?
C1 C2 B3 B8 98.01(10) . . . . ?
C1 C2 C3 C4 136.56(11) . . . . ?
C1 C2 B6 B5 -36.36(9) . . . . ?
C1 C2 B6 B10 -99.00(11) . . . . ?
C1 C2 B6 B11 -138.09(11) . . . . ?
C1 C2 B7 B3 -39.38(9) . . . . ?
C1 C2 B7 B8 -0.42(13) . . . . ?
C1 C2 B7 B11 101.80(11) . . . . ?
C1 C2 B7 B12 62.57(12) . . . . ?
C1 C2 B11 B6 37.51(9) . . . . ?
C1 C2 B11 B7 -102.96(10) . . . . ?
C1 C2 B11 B10 -1.35(13) . . . . ?
C1 C2 B11 B12 -63.85(12) . . . . ?
C1 B3 B4 B5 35.17(9) . . . . ?
C1 B3 B4 B8 135.57(11) . . . . ?
C1 B3 B4 B9 97.99(11) . . . . ?
C1 B3 B4 C21 -107.21(12) . . . . ?
C1 B3 B7 C2 38.48(9) . . . . ?
C1 B3 B7 B8 -97.28(10) . . . . ?
C1 B3 B7 B11 4.59(13) . . . . ?
C1 B3 B7 B12 -58.97(12) . . . . ?
C1 B3 B8 B4 -37.43(9) . . . . ?
C1 B3 B8 B7 101.26(11) . . . . ?
C1 B3 B8 B9 0.22(14) . . . . ?
C1 B3 B8 B12 63.32(12) . . . . ?
C1 B4 B5 B6 34.43(9) . . . . ?
C1 B4 B5 B9 135.98(11) . . . . ?
C1 B4 B5 B10 97.37(11) . . . . ?
C1 B4 B8 B3 39.12(9) . . . . ?
C1 B4 B8 B7 2.09(14) . . . . ?
C1 B4 B8 B9 -98.81(11) . . . . ?
C1 B4 B8 B12 -61.28(12) . . . . ?
C1 B4 B9 B5 -38.14(10) . . . . ?
C1 B4 B9 B8 100.20(11) . . . . ?
C1 B4 B9 B10 -0.31(14) . . . . ?
C1 B4 B9 B12 62.61(13) . . . . ?
C1 B4 C21 C16 2.36(17) . . . . ?
C1 B4 C21 C20 -169.41(11) . . . . ?
C1 B5 B6 C2 37.05(9) . . . . ?
C1 B5 B6 B10 135.64(11) . . . . ?
C1 B5 B6 B11 98.26(11) . . . . ?
C1 B5 B9 B4 37.42(9) . . . . ?
C1 B5 B9 B8 0.23(14) . . . . ?
C1 B5 B9 B10 -99.77(11) . . . . ?
C1 B5 B9 B12 -63.14(13) . . . . ?
C1 B5 B10 B6 -38.53(10) . . . . ?
C1 B5 B10 B9 98.84(11) . . . . ?
C1 B5 B10 B11 -1.57(14) . . . . ?
C1 B5 B10 B12 62.03(13) . . . . ?
C1 B6 B10 B5 38.19(9) . . . . ?
C1 B6 B10 B9 0.28(14) . . . . ?
C1 B6 B10 B11 -100.47(11) . . . . ?
C1 B6 B10 B12 -62.95(13) . . . . ?
C1 B6 B11 C2 -37.12(9) . . . . ?
C1 B6 B11 B7 -1.97(14) . . . . ?
C1 B6 B11 B10 98.69(11) . . . . ?
C1 B6 B11 B12 61.37(13) . . . . ?
C1 C10 C11 C12 176.50(13) . . . . ?
C1 C10 C15 C14 -175.48(12) . . . . ?
C1 C10 C15 C16 3.27(19) . . . . ?
C2 C1 B3 B4 -138.93(10) . . . . ?
C2 C1 B3 B7 -37.82(9) . . . . ?
C2 C1 B3 B8 -100.11(11) . . . . ?
C2 C1 B4 B3 36.72(9) . . . . ?
C2 C1 B4 B5 -103.51(10) . . . . ?
C2 C1 B4 B8 -2.36(13) . . . . ?
C2 C1 B4 B9 -65.11(12) . . . . ?
C2 C1 B4 C21 137.23(11) . . . . ?
C2 C1 B5 B4 102.69(10) . . . . ?
C2 C1 B5 B6 -38.12(9) . . . . ?
C2 C1 B5 B9 63.96(12) . . . . ?
C2 C1 B5 B10 0.76(13) . . . . ?
C2 C1 B6 B5 138.30(10) . . . . ?
C2 C1 B6 B10 99.47(10) . . . . ?
C2 C1 B6 B11 36.21(9) . . . . ?
C2 C1 C10 C11 49.31(16) . . . . ?
C2 C1 C10 C15 -135.24(12) . . . . ?
C2 B3 B4 C1 -36.59(9) . . . . ?
C2 B3 B4 B5 -1.42(13) . . . . ?
C2 B3 B4 B8 98.98(11) . . . . ?
C2 B3 B4 B9 61.40(12) . . . . ?
C2 B3 B4 C21 -143.80(11) . . . . ?
C2 B3 B7 B8 -135.76(11) . . . . ?
C2 B3 B7 B11 -33.90(9) . . . . ?
C2 B3 B7 B12 -97.45(11) . . . . ?
C2 B3 B8 B4 -100.28(11) . . . . ?
C2 B3 B8 B7 38.42(10) . . . . ?
C2 B3 B8 B9 -62.63(13) . . . . ?
C2 B3 B8 B12 0.47(14) . . . . ?
C2 C3 C4 C5 -86.42(15) . . . . ?
C2 C3 C4 C9 92.72(15) . . . . ?
C2 B6 B10 B5 100.77(11) . . . . ?
C2 B6 B10 B9 62.87(13) . . . . ?
C2 B6 B10 B11 -37.88(10) . . . . ?
C2 B6 B10 B12 -0.36(14) . . . . ?
C2 B6 B11 B7 35.15(9) . . . . ?
C2 B6 B11 B10 135.81(11) . . . . ?
C2 B6 B11 B12 98.49(11) . . . . ?
C2 B7 B8 B3 -38.09(9) . . . . ?
C2 B7 B8 B4 -1.02(14) . . . . ?
C2 B7 B8 B9 62.64(13) . . . . ?
C2 B7 B8 B12 99.25(11) . . . . ?
C2 B7 B11 B6 -35.55(10) . . . . ?
C2 B7 B11 B10 -98.72(11) . . . . ?
C2 B7 B11 B12 -135.46(11) . . . . ?
C2 B7 B12 B8 -99.43(11) . . . . ?
C2 B7 B12 B9 -62.58(13) . . . . ?
C2 B7 B12 B10 1.38(14) . . . . ?
C2 B7 B12 B11 38.30(10) . . . . ?
C2 B11 B12 B7 -38.70(10) . . . . ?
C2 B11 B12 B8 -1.27(14) . . . . ?
C2 B11 B12 B9 62.33(13) . . . . ?
C2 B11 B12 B10 100.17(11) . . . . ?
B3 C1 C2 C3 -107.20(12) . . . . ?
B3 C1 C2 B6 145.65(10) . . . . ?
B3 C1 C2 B7 40.25(10) . . . . ?
B3 C1 C2 B11 107.05(11) . . . . ?
B3 C1 B4 B5 -140.23(10) . . . . ?
B3 C1 B4 B8 -39.08(9) . . . . ?
B3 C1 B4 B9 -101.83(11) . . . . ?
B3 C1 B4 C21 100.51(12) . . . . ?
B3 C1 B5 B4 38.64(10) . . . . ?
B3 C1 B5 B6 -102.17(11) . . . . ?
B3 C1 B5 B9 -0.09(14) . . . . ?
B3 C1 B5 B10 -63.30(13) . . . . ?
B3 C1 B6 C2 -31.19(9) . . . . ?
B3 C1 B6 B5 107.12(11) . . . . ?
B3 C1 B6 B10 68.28(12) . . . . ?
B3 C1 B6 B11 5.02(13) . . . . ?
B3 C1 C10 C11 118.93(13) . . . . ?
B3 C1 C10 C15 -65.62(15) . . . . ?
B3 C2 C3 C4 66.49(14) . . . . ?
B3 C2 B6 C1 31.99(9) . . . . ?
B3 C2 B6 B5 -4.37(13) . . . . ?
B3 C2 B6 B10 -67.01(13) . . . . ?
B3 C2 B6 B11 -106.10(11) . . . . ?
B3 C2 B7 B8 38.96(10) . . . . ?
B3 C2 B7 B11 141.18(11) . . . . ?
B3 C2 B7 B12 101.95(11) . . . . ?
B3 C2 B11 B6 103.03(11) . . . . ?
B3 C2 B11 B7 -37.43(10) . . . . ?
B3 C2 B11 B10 64.18(13) . . . . ?
B3 C2 B11 B12 1.67(14) . . . . ?
B3 B4 B5 C1 -35.59(9) . . . . ?
B3 B4 B5 B6 -1.16(14) . . . . ?
B3 B4 B5 B9 100.39(12) . . . . ?
B3 B4 B5 B10 61.79(13) . . . . ?
B3 B4 B8 B7 -37.03(10) . . . . ?
B3 B4 B8 B9 -137.93(11) . . . . ?
B3 B4 B8 B12 -100.41(11) . . . . ?
B3 B4 B9 B5 -100.88(11) . . . . ?
B3 B4 B9 B8 37.45(10) . . . . ?
B3 B4 B9 B10 -63.06(13) . . . . ?
B3 B4 B9 B12 -0.14(14) . . . . ?
B3 B4 C21 C16 67.69(15) . . . . ?
B3 B4 C21 C20 -104.07(13) . . . . ?
B3 B7 B8 B4 37.08(10) . . . . ?
B3 B7 B8 B9 100.73(11) . . . . ?
B3 B7 B8 B12 137.34(11) . . . . ?
B3 B7 B11 C2 33.91(9) . . . . ?
B3 B7 B11 B6 -1.64(14) . . . . ?
B3 B7 B11 B10 -64.81(12) . . . . ?
B3 B7 B11 B12 -101.55(11) . . . . ?
B3 B7 B12 B8 -38.22(10) . . . . ?
B3 B7 B12 B9 -1.37(14) . . . . ?
B3 B7 B12 B10 62.59(14) . . . . ?
B3 B7 B12 B11 99.51(11) . . . . ?
B3 B8 B9 B4 -37.65(10) . . . . ?
B3 B8 B9 B5 -0.28(15) . . . . ?
B3 B8 B9 B10 62.54(13) . . . . ?
B3 B8 B9 B12 100.16(12) . . . . ?
B3 B8 B12 B7 37.98(10) . . . . ?
B3 B8 B12 B9 -101.06(11) . . . . ?
B3 B8 B12 B10 -62.96(13) . . . . ?
B3 B8 B12 B11 0.50(14) . . . . ?
C3 C2 B3 C1 109.69(12) . . . . ?
C3 C2 B3 B4 144.86(11) . . . . ?
C3 C2 B3 B7 -113.52(12) . . . . ?
C3 C2 B3 B8 -152.30(11) . . . . ?
C3 C2 B6 C1 -109.11(12) . . . . ?
C3 C2 B6 B5 -145.47(11) . . . . ?
C3 C2 B6 B10 151.89(11) . . . . ?
C3 C2 B6 B11 112.80(13) . . . . ?
C3 C2 B7 B3 107.05(13) . . . . ?
C3 C2 B7 B8 146.01(11) . . . . ?
C3 C2 B7 B11 -111.77(13) . . . . ?
C3 C2 B7 B12 -151.00(12) . . . . ?
C3 C2 B11 B6 -107.29(13) . . . . ?
C3 C2 B11 B7 112.25(13) . . . . ?
C3 C2 B11 B10 -146.14(12) . . . . ?
C3 C2 B11 B12 151.35(11) . . . . ?
C3 C4 C5 C6 178.75(12) . . . . ?
C3 C4 C9 C8 -179.24(13) . . . . ?
B4 C1 C2 B3 -38.45(9) . . . . ?
B4 C1 C2 C3 -145.65(11) . . . . ?
B4 C1 C2 B6 107.20(11) . . . . ?
B4 C1 C2 B7 1.80(13) . . . . ?
B4 C1 C2 B11 68.60(12) . . . . ?
B4 C1 B3 C2 138.93(10) . . . . ?
B4 C1 B3 B7 101.11(11) . . . . ?
B4 C1 B3 B8 38.82(10) . . . . ?
B4 C1 B5 B6 -140.81(11) . . . . ?
B4 C1 B5 B9 -38.73(10) . . . . ?
B4 C1 B5 B10 -101.93(12) . . . . ?
B4 C1 B6 C2 -99.98(11) . . . . ?
B4 C1 B6 B5 38.33(10) . . . . ?
B4 C1 B6 B10 -0.51(14) . . . . ?
B4 C1 B6 B11 -63.77(13) . . . . ?
B4 C1 C10 C11 -168.62(11) . . . . ?
B4 C1 C10 C15 6.83(17) . . . . ?
B4 B3 B7 C2 98.73(10) . . . . ?
B4 B3 B7 B8 -37.03(10) . . . . ?
B4 B3 B7 B11 64.83(12) . . . . ?
B4 B3 B7 B12 1.28(14) . . . . ?
B4 B3 B8 B7 138.70(11) . . . . ?
B4 B3 B8 B9 37.65(10) . . . . ?
B4 B3 B8 B12 100.75(12) . . . . ?
B4 B5 B6 C1 -33.80(9) . . . . ?
B4 B5 B6 C2 3.25(13) . . . . ?
B4 B5 B6 B10 101.84(11) . . . . ?
B4 B5 B6 B11 64.45(13) . . . . ?
B4 B5 B9 B8 -37.19(10) . . . . ?
B4 B5 B9 B10 -137.19(11) . . . . ?
B4 B5 B9 B12 -100.56(12) . . . . ?
B4 B5 B10 B6 -98.92(11) . . . . ?
B4 B5 B10 B9 38.45(10) . . . . ?
B4 B5 B10 B11 -61.96(13) . . . . ?
B4 B5 B10 B12 1.64(14) . . . . ?
B4 B8 B9 B5 37.37(10) . . . . ?
B4 B8 B9 B10 100.20(11) . . . . ?
B4 B8 B9 B12 137.82(11) . . . . ?
B4 B8 B12 B7 101.37(11) . . . . ?
B4 B8 B12 B9 -37.67(10) . . . . ?
B4 B8 B12 B10 0.43(14) . . . . ?
B4 B8 B12 B11 63.89(13) . . . . ?
B4 B9 B10 B5 -38.14(10) . . . . ?
B4 B9 B10 B6 0.01(14) . . . . ?
B4 B9 B10 B11 63.10(13) . . . . ?
B4 B9 B10 B12 100.70(12) . . . . ?
B4 B9 B12 B7 0.93(15) . . . . ?
B4 B9 B12 B8 37.52(10) . . . . ?
B4 B9 B12 B10 -100.08(12) . . . . ?
B4 B9 B12 B11 -62.35(14) . . . . ?
C4 C5 C6 C7 0.5(2) . . . . ?
B5 C1 C2 B3 -106.67(11) . . . . ?
B5 C1 C2 C3 146.13(11) . . . . ?
B5 C1 C2 B6 38.98(10) . . . . ?
B5 C1 C2 B7 -66.42(12) . . . . ?
B5 C1 C2 B11 0.38(13) . . . . ?
B5 C1 B3 C2 100.03(11) . . . . ?
B5 C1 B3 B4 -38.90(10) . . . . ?
B5 C1 B3 B7 62.21(12) . . . . ?
B5 C1 B3 B8 -0.08(14) . . . . ?
B5 C1 B4 B3 140.23(10) . . . . ?
B5 C1 B4 B8 101.15(11) . . . . ?
B5 C1 B4 B9 38.40(10) . . . . ?
B5 C1 B4 C21 -119.25(13) . . . . ?
B5 C1 B6 C2 -138.30(10) . . . . ?
B5 C1 B6 B10 -38.84(10) . . . . ?
B5 C1 B6 B11 -102.10(11) . . . . ?
B5 C1 C10 C11 -95.54(14) . . . . ?
B5 C1 C10 C15 79.91(15) . . . . ?
B5 B4 B8 B3 100.99(11) . . . . ?
B5 B4 B8 B7 63.95(13) . . . . ?
B5 B4 B8 B9 -36.94(10) . . . . ?
B5 B4 B8 B12 0.58(14) . . . . ?
B5 B4 B9 B8 138.33(11) . . . . ?
B5 B4 B9 B10 37.83(10) . . . . ?
B5 B4 B9 B12 100.74(12) . . . . ?
B5 B4 C21 C16 -66.05(17) . . . . ?
B5 B4 C21 C20 122.18(15) . . . . ?
B5 B6 B10 B9 -37.91(10) . . . . ?
B5 B6 B10 B11 -138.65(11) . . . . ?
B5 B6 B10 B12 -101.13(12) . . . . ?
B5 B6 B11 C2 -98.73(11) . . . . ?
B5 B6 B11 B7 -63.58(13) . . . . ?
B5 B6 B11 B10 37.08(10) . . . . ?
B5 B6 B11 B12 -0.24(14) . . . . ?
B5 B9 B10 B6 38.15(10) . . . . ?
B5 B9 B10 B11 101.24(11) . . . . ?
B5 B9 B10 B12 138.84(11) . . . . ?
B5 B9 B12 B7 64.46(13) . . . . ?
B5 B9 B12 B8 101.05(11) . . . . ?
B5 B9 B12 B10 -36.55(10) . . . . ?
B5 B9 B12 B11 1.18(14) . . . . ?
B5 B10 B11 C2 1.81(14) . . . . ?
B5 B10 B11 B6 -37.22(10) . . . . ?
B5 B10 B11 B7 63.98(13) . . . . ?
B5 B10 B11 B12 100.78(12) . . . . ?
B5 B10 B12 B7 -64.42(14) . . . . ?
B5 B10 B12 B8 -1.28(14) . . . . ?
B5 B10 B12 B9 36.76(10) . . . . ?
B5 B10 B12 B11 -101.17(11) . . . . ?
C5 C4 C9 C8 -0.1(2) . . . . ?
C5 C6 C7 C8 0.0(2) . . . . ?
B6 C1 C2 B3 -145.65(10) . . . . ?
B6 C1 C2 C3 107.15(12) . . . . ?
B6 C1 C2 B7 -105.40(11) . . . . ?
B6 C1 C2 B11 -38.59(10) . . . . ?
B6 C1 B3 C2 31.75(9) . . . . ?
B6 C1 B3 B4 -107.18(11) . . . . ?
B6 C1 B3 B7 -6.07(13) . . . . ?
B6 C1 B3 B8 -68.36(12) . . . . ?
B6 C1 B4 B3 102.35(11) . . . . ?
B6 C1 B4 B5 -37.88(10) . . . . ?
B6 C1 B4 B8 63.27(13) . . . . ?
B6 C1 B4 B9 0.52(14) . . . . ?
B6 C1 B4 C21 -157.14(11) . . . . ?
B6 C1 B5 B4 140.81(11) . . . . ?
B6 C1 B5 B9 102.08(12) . . . . ?
B6 C1 B5 B10 38.87(10) . . . . ?
B6 C1 C10 C11 -22.84(17) . . . . ?
B6 C1 C10 C15 152.61(12) . . . . ?
B6 C2 B3 C1 -31.56(9) . . . . ?
B6 C2 B3 B4 3.61(13) . . . . ?
B6 C2 B3 B7 105.22(11) . . . . ?
B6 C2 B3 B8 66.45(12) . . . . ?
B6 C2 C3 C4 -154.67(11) . . . . ?
B6 C2 B7 B3 -103.63(11) . . . . ?
B6 C2 B7 B8 -64.67(13) . . . . ?
B6 C2 B7 B11 37.54(10) . . . . ?
B6 C2 B7 B12 -1.68(14) . . . . ?
B6 C2 B11 B7 -140.46(11) . . . . ?
B6 C2 B11 B10 -38.85(10) . . . . ?
B6 C2 B11 B12 -101.36(11) . . . . ?
B6 B5 B9 B4 99.23(11) . . . . ?
B6 B5 B9 B8 62.04(14) . . . . ?
B6 B5 B9 B10 -37.96(10) . . . . ?
B6 B5 B9 B12 -1.32(14) . . . . ?
B6 B5 B10 B9 137.37(11) . . . . ?
B6 B5 B10 B11 36.96(10) . . . . ?
B6 B5 B10 B12 100.56(11) . . . . ?
B6 B10 B11 C2 39.03(10) . . . . ?
B6 B10 B11 B7 101.19(11) . . . . ?
B6 B10 B11 B12 137.99(11) . . . . ?
B6 B10 B12 B7 -0.64(15) . . . . ?
B6 B10 B12 B8 62.50(14) . . . . ?
B6 B10 B12 B9 100.54(12) . . . . ?
B6 B10 B12 B11 -37.38(10) . . . . ?
B6 B11 B12 B7 -101.61(11) . . . . ?
B6 B11 B12 B8 -64.18(13) . . . . ?
B6 B11 B12 B9 -0.58(14) . . . . ?
B6 B11 B12 B10 37.25(10) . . . . ?
C6 C7 C8 C9 -0.5(2) . . . . ?
B7 C2 B3 C1 -136.79(10) . . . . ?
B7 C2 B3 B4 -101.61(11) . . . . ?
B7 C2 B3 B8 -38.78(10) . . . . ?
B7 C2 C3 C4 -6.87(17) . . . . ?
B7 C2 B6 C1 100.30(11) . . . . ?
B7 C2 B6 B5 63.94(13) . . . . ?
B7 C2 B6 B10 1.30(14) . . . . ?
B7 C2 B6 B11 -37.79(11) . . . . ?
B7 C2 B11 B6 140.46(11) . . . . ?
B7 C2 B11 B10 101.61(12) . . . . ?
B7 C2 B11 B12 39.10(10) . . . . ?
B7 B3 B4 C1 -98.69(11) . . . . ?
B7 B3 B4 B5 -63.51(13) . . . . ?
B7 B3 B4 B8 36.88(10) . . . . ?
B7 B3 B4 B9 -0.70(13) . . . . ?
B7 B3 B4 C21 154.10(11) . . . . ?
B7 B3 B8 B4 -138.70(11) . . . . ?
B7 B3 B8 B9 -101.05(12) . . . . ?
B7 B3 B8 B12 -37.94(10) . . . . ?
B7 B8 B9 B4 -101.14(11) . . . . ?
B7 B8 B9 B5 -63.77(14) . . . . ?
B7 B8 B9 B10 -0.94(14) . . . . ?
B7 B8 B9 B12 36.68(10) . . . . ?
B7 B8 B12 B9 -139.03(11) . . . . ?
B7 B8 B12 B10 -100.94(12) . . . . ?
B7 B8 B12 B11 -37.48(10) . . . . ?
B7 B11 B12 B8 37.43(10) . . . . ?
B7 B11 B12 B9 101.04(12) . . . . ?
B7 B11 B12 B10 138.87(11) . . . . ?
C7 C8 C9 C4 0.5(2) . . . . ?
B8 B3 B4 C1 -135.57(11) . . . . ?
B8 B3 B4 B5 -100.40(12) . . . . ?
B8 B3 B4 B9 -37.58(10) . . . . ?
B8 B3 B4 C21 117.22(13) . . . . ?
B8 B3 B7 C2 135.76(11) . . . . ?
B8 B3 B7 B11 101.86(11) . . . . ?
B8 B3 B7 B12 38.31(10) . . . . ?
B8 B4 B5 C1 -98.75(11) . . . . ?
B8 B4 B5 B6 -64.32(13) . . . . ?
B8 B4 B5 B9 37.23(10) . . . . ?
B8 B4 B5 B10 -1.38(14) . . . . ?
B8 B4 B9 B5 -138.33(11) . . . . ?
B8 B4 B9 B10 -100.51(12) . . . . ?
B8 B4 B9 B12 -37.59(10) . . . . ?
B8 B4 C21 C16 134.35(13) . . . . ?
B8 B4 C21 C20 -37.41(18) . . . . ?
B8 B7 B11 C2 97.41(11) . . . . ?
B8 B7 B11 B6 61.86(13) . . . . ?
B8 B7 B11 B10 -1.31(13) . . . . ?
B8 B7 B11 B12 -38.05(10) . . . . ?
B8 B7 B12 B9 36.85(11) . . . . ?
B8 B7 B12 B10 100.81(12) . . . . ?
B8 B7 B12 B11 137.73(11) . . . . ?
B8 B9 B10 B5 -101.11(11) . . . . ?
B8 B9 B10 B6 -62.96(13) . . . . ?
B8 B9 B10 B11 0.13(14) . . . . ?
B8 B9 B10 B12 37.73(10) . . . . ?
B8 B9 B12 B7 -36.59(10) . . . . ?
B8 B9 B12 B10 -137.60(11) . . . . ?
B8 B9 B12 B11 -99.87(11) . . . . ?
B9 B4 B5 C1 -135.98(11) . . . . ?
B9 B4 B5 B6 -101.55(12) . . . . ?
B9 B4 B5 B10 -38.60(10) . . . . ?
B9 B4 B8 B3 137.93(11) . . . . ?
B9 B4 B8 B7 100.90(12) . . . . ?
B9 B4 B8 B12 37.52(10) . . . . ?
B9 B4 C21 C16 -146.83(15) . . . . ?
B9 B4 C21 C20 41.4(2) . . . . ?
B9 B5 B6 C1 -97.28(11) . . . . ?
B9 B5 B6 C2 -60.23(12) . . . . ?
B9 B5 B6 B10 38.36(10) . . . . ?
B9 B5 B6 B11 0.97(14) . . . . ?
B9 B5 B10 B6 -137.37(11) . . . . ?
B9 B5 B10 B11 -100.41(12) . . . . ?
B9 B5 B10 B12 -36.81(10) . . . . ?
B9 B8 B12 B7 139.03(11) . . . . ?
B9 B8 B12 B10 38.10(10) . . . . ?
B9 B8 B12 B11 101.56(12) . . . . ?
B9 B10 B11 C2 -61.44(13) . . . . ?
B9 B10 B11 B6 -100.47(11) . . . . ?
B9 B10 B11 B7 0.72(14) . . . . ?
B9 B10 B11 B12 37.52(10) . . . . ?
B9 B10 B12 B7 -101.18(12) . . . . ?
B9 B10 B12 B8 -38.04(10) . . . . ?
B9 B10 B12 B11 -137.93(11) . . . . ?
C9 C4 C5 C6 -0.4(2) . . . . ?
B10 B5 B6 C1 -135.64(11) . . . . ?
B10 B5 B6 C2 -98.59(11) . . . . ?
B10 B5 B6 B11 -37.39(10) . . . . ?
B10 B5 B9 B4 137.19(11) . . . . ?
B10 B5 B9 B8 100.00(12) . . . . ?
B10 B5 B9 B12 36.63(10) . . . . ?
B10 B6 B11 C2 -135.81(11) . . . . ?
B10 B6 B11 B7 -100.66(12) . . . . ?
B10 B6 B11 B12 -37.32(10) . . . . ?
B10 B9 B12 B7 101.01(12) . . . . ?
B10 B9 B12 B8 137.60(11) . . . . ?
B10 B9 B12 B11 37.73(10) . . . . ?
B10 B11 B12 B7 -138.87(11) . . . . ?
B10 B11 B12 B8 -101.44(12) . . . . ?
B10 B11 B12 B9 -37.83(10) . . . . ?
C10 C1 C2 B3 106.07(12) . . . . ?
C10 C1 C2 C3 -1.13(17) . . . . ?
C10 C1 C2 B6 -108.28(13) . . . . ?
C10 C1 C2 B7 146.32(11) . . . . ?
C10 C1 C2 B11 -146.87(11) . . . . ?
C10 C1 B3 C2 -113.09(12) . . . . ?
C10 C1 B3 B4 107.98(12) . . . . ?
C10 C1 B3 B7 -150.91(11) . . . . ?
C10 C1 B3 B8 146.80(11) . . . . ?
C10 C1 B4 B3 -109.98(12) . . . . ?
C10 C1 B4 B5 109.78(12) . . . . ?
C10 C1 B4 B8 -149.06(11) . . . . ?
C10 C1 B4 B9 148.19(11) . . . . ?
C10 C1 B4 C21 -9.47(16) . . . . ?
C10 C1 B5 B4 -108.37(12) . . . . ?
C10 C1 B5 B6 110.82(12) . . . . ?
C10 C1 B5 B9 -147.10(12) . . . . ?
C10 C1 B5 B10 149.69(11) . . . . ?
C10 C1 B6 C2 113.21(12) . . . . ?
C10 C1 B6 B5 -108.49(12) . . . . ?
C10 C1 B6 B10 -147.33(11) . . . . ?
C10 C1 B6 B11 149.41(11) . . . . ?
C10 C11 C12 C13 -0.9(2) . . . . ?
C10 C15 C16 C17 167.47(13) . . . . ?
C10 C15 C16 C21 -11.3(2) . . . . ?
B11 C2 B3 C1 -99.38(11) . . . . ?
B11 C2 B3 B4 -64.20(13) . . . . ?
B11 C2 B3 B7 37.41(10) . . . . ?
B11 C2 B3 B8 -1.37(14) . . . . ?
B11 C2 C3 C4 -82.05(15) . . . . ?
B11 C2 B6 C1 138.09(11) . . . . ?
B11 C2 B6 B5 101.73(11) . . . . ?
B11 C2 B6 B10 39.09(10) . . . . ?
B11 C2 B7 B3 -141.18(11) . . . . ?
B11 C2 B7 B8 -102.22(11) . . . . ?
B11 C2 B7 B12 -39.23(10) . . . . ?
B11 B6 B10 B5 138.65(11) . . . . ?
B11 B6 B10 B9 100.75(12) . . . . ?
B11 B6 B10 B12 37.52(11) . . . . ?
B11 B7 B8 B3 -99.34(11) . . . . ?
B11 B7 B8 B4 -62.26(13) . . . . ?
B11 B7 B8 B9 1.40(14) . . . . ?
B11 B7 B8 B12 38.01(10) . . . . ?
B11 B7 B12 B8 -137.73(11) . . . . ?
B11 B7 B12 B9 -100.88(12) . . . . ?
B11 B7 B12 B10 -36.92(11) . . . . ?
B11 B10 B12 B7 36.75(10) . . . . ?
B11 B10 B12 B8 99.88(11) . . . . ?
B11 B10 B12 B9 137.93(11) . . . . ?
C11 C10 C15 C14 -0.04(19) . . . . ?
C11 C10 C15 C16 178.71(12) . . . . ?
C11 C12 C13 C14 -0.3(3) . . . . ?
B12 B7 B8 B3 -137.34(11) . . . . ?
B12 B7 B8 B4 -100.27(12) . . . . ?
B12 B7 B8 B9 -36.61(10) . . . . ?
B12 B7 B11 C2 135.46(11) . . . . ?
B12 B7 B11 B6 99.92(12) . . . . ?
B12 B7 B11 B10 36.74(10) . . . . ?
B12 B8 B9 B4 -137.82(11) . . . . ?
B12 B8 B9 B5 -100.45(12) . . . . ?
B12 B8 B9 B10 -37.62(10) . . . . ?
B12 B9 B10 B5 -138.84(11) . . . . ?
B12 B9 B10 B6 -100.69(12) . . . . ?
B12 B9 B10 B11 -37.60(10) . . . . ?
B12 B10 B11 C2 -98.97(11) . . . . ?
B12 B10 B11 B6 -137.99(11) . . . . ?
B12 B10 B11 B7 -36.80(10) . . . . ?
C12 C13 C14 C15 1.3(3) . . . . ?
C13 C14 C15 C10 -1.1(2) . . . . ?
C13 C14 C15 C16 -179.93(14) . . . . ?
C14 C15 C16 C17 -13.82(19) . . . . ?
C14 C15 C16 C21 167.37(13) . . . . ?
C15 C10 C11 C12 1.0(2) . . . . ?
C15 C16 C17 C18 -179.63(13) . . . . ?
C15 C16 C21 B4 7.59(19) . . . . ?
C15 C16 C21 C20 179.37(12) . . . . ?
C16 C17 C18 C19 0.5(2) . . . . ?
C17 C16 C21 B4 -171.23(12) . . . . ?
C17 C16 C21 C20 0.54(19) . . . . ?
C17 C18 C19 C20 0.1(2) . . . . ?
C18 C19 C20 C21 -0.4(2) . . . . ?
C19 C20 C21 B4 171.90(13) . . . . ?
C19 C20 C21 C16 0.0(2) . . . . ?
C21 B4 B5 C1 99.09(14) . . . . ?
C21 B4 B5 B6 133.52(13) . . . . ?
C21 B4 B5 B9 -124.93(15) . . . . ?
C21 B4 B5 B10 -163.54(12) . . . . ?
C21 B4 B8 B3 -96.11(13) . . . . ?
C21 B4 B8 B7 -133.15(13) . . . . ?
C21 B4 B8 B9 125.96(14) . . . . ?
C21 B4 B8 B12 163.48(12) . . . . ?
C21 B4 B9 B5 112.97(17) . . . . ?
C21 B4 B9 B8 -108.70(17) . . . . ?
C21 B4 B9 B10 150.79(15) . . . . ?
C21 B4 B9 B12 -146.29(15) . . . . ?
C21 C16 C17 C18 -0.8(2) . . . . ?
